data_1531847
loop_
_publ_author_name
'Loehken, A.'
'Mewis, A.'
'Johrendt, D.'
'Lux, C.'

_publ_section_title
;
 Kristall- und elektronische Strukturen von A Ir2 P2 (A: Ca - Ba)
;
_journal_name_full 'Zeitschrift fuer Anorganische und Allgemeine Chemie'
_journal_page_first 1472
_journal_page_last 1476
_journal_volume 628
_journal_year 2002
_chemical_formula_sum 'Ca Ir2 P2'
_space_group_IT_number 154
_symmetry_space_group_name_Hall 'P 32 2"'
_symmetry_space_group_name_H-M 'P 32 2 1'
_cell_angle_alpha 90
_cell_angle_beta 90
_cell_angle_gamma 120
_cell_formula_units_Z 3
_cell_length_a 6.61
_cell_length_b 6.61
_cell_length_c 7.031
_cell_volume 266.042
_citation_journal_id_ASTM ZAACAB
_cod_data_source_file Loehken_ZAACAB_2002_958.cif
_cod_data_source_block Ca1Ir2P2
_cod_original_cell_volume 266.0423
_cod_original_formula_sum 'Ca1 Ir2 P2'
_cod_database_code 1531847

loop_
_symmetry_equiv_pos_as_xyz
x,y,z
-y,x-y,z+2/3
-x+y,-x,z+1/3
y,x,-z
-x,-x+y,-z+2/3
x-y,-y,-z+1/3

loop_
_atom_site_label
_atom_site_type_symbol
_atom_site_fract_x
_atom_site_fract_y
_atom_site_fract_z
_atom_site_occupancy
_atom_site_U_iso_or_equiv
Ir2 Ir 0.135 0 0.1667 1 0.0
Ir1 Ir 0.5198 0 0.6667 1 0.0
P1 P 0.2279 0.8875 0.4581 1 0.0
Ca1 Ca 0.6034 0 0.1667 1 0.0
